data_2218214
loop_
_publ_author_name
'Ma, Jun-Ying'
'He, Yin-Ting'

_publ_section_title {4-Bromo-2-[2-(isopropylamino)ethyliminomethyl]phenolato}thiocyanatocopper(II)
_journal_coeditor_code OM2226
_journal_issue 5
_journal_name_full 'Acta Crystallographica Section E'
_journal_page_first m687
_journal_paper_doi 10.1107/S1600536808010404
_journal_volume 64
_journal_year 2008
_chemical_formula_iupac '[Cu (C12 H16 Br N2 O) (N C S)]'
_chemical_formula_moiety 'C13 H16 Br Cu N3 O S'
_chemical_formula_sum 'C13 H16 Br Cu N3 O S'
_chemical_formula_weight 405.80
_chemical_name_systematic {4-Bromo-2-[2-(isopropylamino)ethyliminomethyl]phenolato}thiocyanatocopper(II)
_space_group_IT_number 14
_symmetry_cell_setting monoclinic
_symmetry_space_group_name_Hall '-P 2yn'
_symmetry_space_group_name_H-M 'P 1 21/n 1'
_atom_sites_solution_hydrogens geom
_atom_sites_solution_primary direct
_atom_sites_solution_secondary difmap
_audit_creation_method SHELXL-97
_cell_angle_alpha 90.00
_cell_angle_beta 95.332(5)
_cell_angle_gamma 90.00
_cell_formula_units_Z 4
_cell_length_a 6.161(2)
_cell_length_b 20.223(3)
_cell_length_c 12.930(3)
_cell_measurement_reflns_used 1880
_cell_measurement_temperature 298(2)
_cell_measurement_theta_max 24.3
_cell_measurement_theta_min 2.5
_cell_volume 1604.0(7)
_computing_cell_refinement 'SAINT (Bruker, 2007)'
_computing_data_collection 'SMART (Bruker, 2007)'
_computing_data_reduction 'SAINT (Bruker, 2007)'
_computing_molecular_graphics 'SHELXTL (Sheldrick, 2008)'
_computing_publication_material 'SHELXL97 (Sheldrick, 2008)'
_computing_structure_refinement 'SHELXL97 (Sheldrick, 2008)'
_computing_structure_solution 'SHELXS97 (Sheldrick, 2008)'
_diffrn_ambient_temperature 298(2)
_diffrn_measured_fraction_theta_full 0.996
_diffrn_measured_fraction_theta_max 0.996
_diffrn_measurement_device_type 'Bruker SMART 1000'
_diffrn_measurement_method \w
_diffrn_radiation_monochromator graphite
_diffrn_radiation_source 'fine-focus sealed tube'
_diffrn_radiation_type MoK\a
_diffrn_radiation_wavelength 0.71073
_diffrn_reflns_av_R_equivalents 0.0762
_diffrn_reflns_av_sigmaI/netI 0.0883
_diffrn_reflns_limit_h_max 7
_diffrn_reflns_limit_h_min -7
_diffrn_reflns_limit_k_max 25
_diffrn_reflns_limit_k_min -25
_diffrn_reflns_limit_l_max 16
_diffrn_reflns_limit_l_min -16
_diffrn_reflns_number 11914
_diffrn_reflns_theta_full 26.99
_diffrn_reflns_theta_max 26.99
_diffrn_reflns_theta_min 1.88
_diffrn_standards_decay_% 0
_diffrn_standards_interval_count 0
_diffrn_standards_interval_time 0
_diffrn_standards_number 0
_exptl_absorpt_coefficient_mu 3.981
_exptl_absorpt_correction_T_max 0.3206
_exptl_absorpt_correction_T_min 0.2989
_exptl_absorpt_correction_type multi-scan
_exptl_absorpt_process_details '(SADABS; Sheldrick, 1996)'
_exptl_crystal_colour blue
_exptl_crystal_density_diffrn 1.680
_exptl_crystal_density_method 'not measured'
_exptl_crystal_description block
_exptl_crystal_F_000 812
_exptl_crystal_size_max 0.40
_exptl_crystal_size_mid 0.38
_exptl_crystal_size_min 0.37
_refine_diff_density_max 0.813
_refine_diff_density_min -0.490
_refine_ls_extinction_method none
_refine_ls_goodness_of_fit_ref 1.009
_refine_ls_hydrogen_treatment constr
_refine_ls_matrix_type full
_refine_ls_number_parameters 183
_refine_ls_number_reflns 3474
_refine_ls_number_restraints 0
_refine_ls_restrained_S_all 1.009
_refine_ls_R_factor_all 0.1011
_refine_ls_R_factor_gt 0.0552
_refine_ls_shift/su_max 0.000
_refine_ls_shift/su_mean 0.000
_refine_ls_structure_factor_coef Fsqd
_refine_ls_weighting_details 'calc w=1/[\s^2^(Fo^2^)+(0.0682P)^2^] where P=(Fo^2^+2Fc^2^)/3'
_refine_ls_weighting_scheme calc
_refine_ls_wR_factor_gt 0.1288
_refine_ls_wR_factor_ref 0.1533
_reflns_number_gt 2126
_reflns_number_total 3474
_reflns_threshold_expression I>2\s(I)
_cod_data_source_file om2226.cif
_cod_data_source_block I
_cod_depositor_comments
;
The following automatic conversions were performed:
'_symmetry_cell_setting' value 'Monoclinic' changed to 'monoclinic'
according to '/home/saulius/struct/CIF-dictionaries/cif_core.dic'
dictionary named 'cif_core.dic' version 2.4.1 from 2010-06-29.

Automatic conversion script
Id: cif_fix_enum 1527 2010-12-29 10:47:43Z saulius 

The following automatic conversions were performed:

'_symmetry_cell_setting' value 'Monoclinic' changed to 'monoclinic'
according to /home/saulius/struct/CIF-dictionaries/cif_core.dic
dictionary named 'cif_core.dic' version 2.4.1 from 2010-06-29.

Automatic conversion script
Id: cif_fix_values 1715 2011-07-08 13:25:40Z adriana 
;
_cod_original_sg_symbol_H-M 'P 21/n'
_cod_database_code 2218214
_cod_database_fobs_code 2218214

loop_
_symmetry_equiv_pos_as_xyz
'x, y, z'
'-x+1/2, y+1/2, -z+1/2'
'-x, -y, -z'
'x-1/2, -y-1/2, z-1/2'

loop_
_atom_site_type_symbol
_atom_site_label
_atom_site_fract_x
_atom_site_fract_y
_atom_site_fract_z
_atom_site_U_iso_or_equiv
_atom_site_adp_type
_atom_site_calc_flag
_atom_site_refinement_flags
_atom_site_occupancy
Cu Cu1 0.26493(10) 0.20760(3) 0.47898(5) 0.0450(2) Uani d . 1
N N1 0.5364(7) 0.1721(2) 0.5425(3) 0.0408(10) Uani d . 1
N N2 0.3292(7) 0.2854(2) 0.5819(4) 0.0534(12) Uani d . 1
H H2A 0.2664 0.2729 0.6397 0.064 Uiso calc R 1
N N3 -0.0164(8) 0.2425(3) 0.4201(4) 0.0616(14) Uani d . 1
O O1 0.2003(6) 0.1286(2) 0.4022(3) 0.0551(10) Uani d . 1
S S1 -0.4273(2) 0.25260(9) 0.31058(11) 0.0566(4) Uani d . 1
Br Br1 0.80195(10) -0.08910(3) 0.28530(5) 0.0677(3) Uani d . 1
C C1 0.6219(9) -0.0194(3) 0.3274(4) 0.0475(13) Uani d . 1
C C2 0.6939(9) 0.0269(3) 0.3994(4) 0.0466(13) Uani d . 1
H H2 0.8364 0.0245 0.4299 0.056 Uiso calc R 1
C C3 0.5578(8) 0.0781(2) 0.4285(4) 0.0382(12) Uani d . 1
C C4 0.3387(8) 0.0829(3) 0.3822(4) 0.0418(12) Uani d . 1
C C5 0.2699(9) 0.0321(3) 0.3099(4) 0.0532(15) Uani d . 1
H H5 0.1270 0.0326 0.2795 0.064 Uiso calc R 1
C C6 0.4065(10) -0.0175(3) 0.2836(5) 0.0552(15) Uani d . 1
H H6 0.3554 -0.0499 0.2365 0.066 Uiso calc R 1
C C7 0.6414(9) 0.1221(3) 0.5099(4) 0.0436(12) Uani d . 1
H H7 0.7808 0.1140 0.5413 0.052 Uiso calc R 1
C C8 0.6326(9) 0.2117(3) 0.6316(4) 0.0544(15) Uani d . 1
H H8A 0.7902 0.2077 0.6376 0.065 Uiso calc R 1
H H8B 0.5801 0.1957 0.6955 0.065 Uiso calc R 1
C C9 0.5675(9) 0.2829(3) 0.6140(4) 0.0536(15) Uani d . 1
H H9A 0.6006 0.3081 0.6773 0.064 Uiso calc R 1
H H9B 0.6478 0.3019 0.5602 0.064 Uiso calc R 1
C C10 0.2371(15) 0.3525(4) 0.5575(6) 0.092(2) Uani d . 1
H H10 0.0818 0.3447 0.5376 0.111 Uiso calc R 1
C C11 0.242(2) 0.3952(5) 0.6475(9) 0.150(4) Uani d . 1
H H11A 0.2122 0.3697 0.7072 0.225 Uiso calc R 1
H H11B 0.1328 0.4290 0.6354 0.225 Uiso calc R 1
H H11C 0.3828 0.4154 0.6596 0.225 Uiso calc R 1
C C12 0.319(2) 0.3811(5) 0.4651(7) 0.152(5) Uani d . 1
H H12A 0.2246 0.4165 0.4396 0.228 Uiso calc R 1
H H12B 0.3221 0.3477 0.4125 0.228 Uiso calc R 1
H H12C 0.4633 0.3979 0.4824 0.228 Uiso calc R 1
C C13 -0.1851(9) 0.2472(3) 0.3741(4) 0.0457(13) Uani d . 1

loop_
_atom_site_aniso_label
_atom_site_aniso_U_11
_atom_site_aniso_U_22
_atom_site_aniso_U_33
_atom_site_aniso_U_12
_atom_site_aniso_U_13
_atom_site_aniso_U_23
Cu1 0.0348(4) 0.0592(5) 0.0396(4) 0.0019(3) -0.0042(3) -0.0043(3)
N1 0.038(2) 0.048(3) 0.035(2) -0.006(2) -0.0057(18) 0.002(2)
N2 0.051(3) 0.066(3) 0.044(3) 0.010(2) 0.007(2) -0.005(2)
N3 0.042(3) 0.079(4) 0.061(3) 0.011(3) -0.008(2) -0.015(3)
O1 0.036(2) 0.066(3) 0.061(3) 0.0002(19) -0.0087(17) -0.011(2)
S1 0.0407(8) 0.0800(11) 0.0466(8) -0.0024(8) -0.0086(6) 0.0161(8)
Br1 0.0639(5) 0.0571(4) 0.0838(5) -0.0015(3) 0.0157(4) -0.0128(3)
C1 0.043(3) 0.045(3) 0.055(3) -0.004(3) 0.007(3) 0.000(3)
C2 0.043(3) 0.046(3) 0.050(3) -0.002(3) -0.001(2) 0.007(3)
C3 0.039(3) 0.038(3) 0.037(3) -0.004(2) 0.000(2) 0.005(2)
C4 0.037(3) 0.046(3) 0.041(3) -0.006(2) -0.001(2) 0.004(2)
C5 0.040(3) 0.062(4) 0.054(4) -0.009(3) -0.011(3) -0.007(3)
C6 0.058(4) 0.052(4) 0.054(4) -0.013(3) 0.001(3) -0.007(3)
C7 0.038(3) 0.048(3) 0.044(3) 0.001(3) -0.003(2) 0.015(3)
C8 0.049(3) 0.063(4) 0.048(3) -0.006(3) -0.013(3) -0.009(3)
C9 0.056(4) 0.057(4) 0.049(3) -0.002(3) 0.006(3) -0.014(3)
C10 0.121(7) 0.082(5) 0.073(5) 0.032(5) 0.002(5) -0.017(4)
C11 0.248(14) 0.083(7) 0.124(9) 0.029(7) 0.039(9) -0.018(6)
C12 0.280(15) 0.099(7) 0.084(6) 0.089(9) 0.055(8) 0.028(6)
C13 0.046(3) 0.049(3) 0.043(3) 0.002(3) 0.007(3) 0.002(3)

loop_
_atom_type_symbol
_atom_type_description
_atom_type_scat_dispersion_real
_atom_type_scat_dispersion_imag
_atom_type_scat_source
C C 0.0033 0.0016 'International Tables Vol C Tables 4.2.6.8 and 6.1.1.4'
H H 0.0000 0.0000 'International Tables Vol C Tables 4.2.6.8 and 6.1.1.4'
N N 0.0061 0.0033 'International Tables Vol C Tables 4.2.6.8 and 6.1.1.4'
O O 0.0106 0.0060 'International Tables Vol C Tables 4.2.6.8 and 6.1.1.4'
S S 0.1246 0.1234 'International Tables Vol C Tables 4.2.6.8 and 6.1.1.4'
Br Br -0.2901 2.4595 'International Tables Vol C Tables 4.2.6.8 and 6.1.1.4'
Cu Cu 0.3201 1.2651 'International Tables Vol C Tables 4.2.6.8 and 6.1.1.4'

loop_
_geom_angle_atom_site_label_1
_geom_angle_atom_site_label_2
_geom_angle_atom_site_label_3
_geom_angle
_geom_angle_publ_flag
O1 Cu1 N1 92.32(17) y
O1 Cu1 N3 87.98(19) y
N1 Cu1 N3 177.5(2) y
O1 Cu1 N2 171.59(18) y
N1 Cu1 N2 84.45(18) y
N3 Cu1 N2 94.91(19) y
C7 N1 C8 120.1(4) ?
C7 N1 Cu1 126.3(3) ?
C8 N1 Cu1 113.5(3) ?
C9 N2 C10 115.9(5) ?
C9 N2 Cu1 106.1(3) ?
C10 N2 Cu1 120.5(4) ?
C9 N2 H2A 104.2 ?
C10 N2 H2A 104.2 ?
Cu1 N2 H2A 104.2 ?
C13 N3 Cu1 162.4(5) ?
C4 O1 Cu1 126.3(3) ?
C2 C1 C6 119.7(5) ?
C2 C1 Br1 122.8(4) ?
C6 C1 Br1 117.5(4) ?
C1 C2 C3 121.6(5) ?
C1 C2 H2 119.2 ?
C3 C2 H2 119.2 ?
C2 C3 C4 120.1(5) ?
C2 C3 C7 118.1(5) ?
C4 C3 C7 121.8(5) ?
O1 C4 C5 118.8(5) ?
O1 C4 C3 125.2(5) ?
C5 C4 C3 116.0(5) ?
C6 C5 C4 122.4(5) ?
C6 C5 H5 118.8 ?
C4 C5 H5 118.8 ?
C5 C6 C1 120.2(5) ?
C5 C6 H6 119.9 ?
C1 C6 H6 119.9 ?
N1 C7 C3 124.6(5) ?
N1 C7 H7 117.7 ?
C3 C7 H7 117.7 ?
N1 C8 C9 108.5(5) ?
N1 C8 H8A 110.0 ?
C9 C8 H8A 110.0 ?
N1 C8 H8B 110.0 ?
C9 C8 H8B 110.0 ?
H8A C8 H8B 108.4 ?
N2 C9 C8 108.5(5) ?
N2 C9 H9A 110.0 ?
C8 C9 H9A 110.0 ?
N2 C9 H9B 110.0 ?
C8 C9 H9B 110.0 ?
H9A C9 H9B 108.4 ?
C11 C10 C12 116.1(9) ?
C11 C10 N2 113.2(7) ?
C12 C10 N2 112.3(6) ?
C11 C10 H10 104.6 ?
C12 C10 H10 104.6 ?
N2 C10 H10 104.6 ?
C10 C11 H11A 109.5 ?
C10 C11 H11B 109.5 ?
H11A C11 H11B 109.5 ?
C10 C11 H11C 109.5 ?
H11A C11 H11C 109.5 ?
H11B C11 H11C 109.5 ?
C10 C12 H12A 109.5 ?
C10 C12 H12B 109.5 ?
H12A C12 H12B 109.5 ?
C10 C12 H12C 109.5 ?
H12A C12 H12C 109.5 ?
H12B C12 H12C 109.5 ?
N3 C13 S1 178.7(6) ?

loop_
_geom_bond_atom_site_label_1
_geom_bond_atom_site_label_2
_geom_bond_distance
_geom_bond_publ_flag
Cu1 O1 1.903(4) y
Cu1 N1 1.932(4) y
Cu1 N3 1.959(5) y
Cu1 N2 2.075(5) y
N1 C7 1.292(6) ?
N1 C8 1.481(6) ?
N2 C9 1.489(7) ?
N2 C10 1.493(9) ?
N2 H2A 0.9100 ?
N3 C13 1.152(6) ?
O1 C4 1.300(6) ?
S1 C13 1.639(6) ?
Br1 C1 1.905(5) ?
C1 C2 1.364(7) ?
C1 C6 1.394(8) ?
C2 C3 1.406(7) ?
C2 H2 0.9300 ?
C3 C4 1.428(7) ?
C3 C7 1.436(7) ?
C4 C5 1.426(7) ?
C5 C6 1.372(8) ?
C5 H5 0.9300 ?
C6 H6 0.9300 ?
C7 H7 0.9300 ?
C8 C9 1.507(8) ?
C8 H8A 0.9700 ?
C8 H8B 0.9700 ?
C9 H9A 0.9700 ?
C9 H9B 0.9700 ?
C10 C11 1.448(11) ?
C10 C12 1.458(12) ?
C10 H10 0.9800 ?
C11 H11A 0.9600 ?
C11 H11B 0.9600 ?
C11 H11C 0.9600 ?
C12 H12A 0.9600 ?
C12 H12B 0.9600 ?
C12 H12C 0.9600 ?
